data_4024205
loop_
_publ_author_name
'Dmitry Shabashov'
'Olafs Daugulis'

_publ_section_title
;
 Palladium-Catalyzed Anilide ortho-Arylation and Subsequent
 One-Pot Cyclization to Phenanthridines
;
_journal_name_full 'Journal of Organic Chemistry'
_journal_page_first 7720
_journal_page_last 7725
_journal_paper_doi 10.1021/jo701387m
_journal_volume 72
_journal_year 2007
_chemical_formula_sum 'C19 H17 Cl F3 N O2'
_chemical_formula_weight 383.79
_chemical_name_systematic
; 
 ? 
;
_space_group_IT_number 14
_symmetry_cell_setting monoclinic
_symmetry_space_group_name_Hall '-P 2yn'
_symmetry_space_group_name_H-M 'P 1 21/n 1'
_atom_sites_solution_hydrogens geom
_atom_sites_solution_primary direct
_atom_sites_solution_secondary difmap
_audit_creation_method SHELXL-97
_cell_angle_alpha 90.00
_cell_angle_beta 92.084(4)
_cell_angle_gamma 90.00
_cell_formula_units_Z 4
_cell_length_a 8.250(2)
_cell_length_b 13.256(4)
_cell_length_c 16.975(5)
_cell_measurement_reflns_used 2541
_cell_measurement_temperature 223(2)
_cell_measurement_theta_max 23.56
_cell_measurement_theta_min 1.95
_cell_volume 1855.2(9)
_computing_cell_refinement 'SAINT v7.12A (Bruker-Nonius, 2004)'
_computing_data_collection 'APEX2 v1.0-27 (Bruker-Nonius, 2005)'
_computing_data_reduction 'SAINT v7.12A (Bruker-Nonius, 2004)'
_computing_structure_refinement 'SHELXL v6.12 (G.M. Sheldrick, 2001)'
_computing_structure_solution 'SHELXS v6.12 (G.M. Sheldrick, 2001)'
_diffrn_ambient_temperature 223(2)
_diffrn_detector_area_resol_mean 4K
_diffrn_measured_fraction_theta_full 0.997
_diffrn_measured_fraction_theta_max 0.997
_diffrn_measurement_device_type 'Bruker-Nonius APEX II CCD'
_diffrn_measurement_method CCD
_diffrn_radiation_monochromator graphite
_diffrn_radiation_source 'fine-focus sealed tube'
_diffrn_radiation_type MoK\a
_diffrn_radiation_wavelength 0.71073
_diffrn_reflns_av_R_equivalents 0.0698
_diffrn_reflns_av_sigmaI/netI 0.0332
_diffrn_reflns_limit_h_max 9
_diffrn_reflns_limit_h_min -9
_diffrn_reflns_limit_k_max 14
_diffrn_reflns_limit_k_min 0
_diffrn_reflns_limit_l_max 19
_diffrn_reflns_limit_l_min 0
_diffrn_reflns_number 8287
_diffrn_reflns_theta_full 23.56
_diffrn_reflns_theta_max 23.56
_diffrn_reflns_theta_min 1.95
_diffrn_standards_decay_% 0.0
_exptl_absorpt_coefficient_mu 0.247
_exptl_absorpt_correction_T_max 0.9669
_exptl_absorpt_correction_T_min 0.7262
_exptl_absorpt_correction_type empirical
_exptl_crystal_colour Colorless
_exptl_crystal_density_diffrn 1.374
_exptl_crystal_density_method 'not measured'
_exptl_crystal_description block
_exptl_crystal_F_000 792
_exptl_crystal_size_max 0.40
_exptl_crystal_size_mid 0.20
_exptl_crystal_size_min 0.15
_refine_diff_density_max 0.353
_refine_diff_density_min -0.485
_refine_diff_density_rms 0.044
_refine_ls_extinction_method none
_refine_ls_goodness_of_fit_ref 0.930
_refine_ls_hydrogen_treatment mixed
_refine_ls_matrix_type full
_refine_ls_number_parameters 237
_refine_ls_number_reflns 2763
_refine_ls_number_restraints 0
_refine_ls_restrained_S_all 0.930
_refine_ls_R_factor_all 0.0686
_refine_ls_R_factor_gt 0.0422
_refine_ls_shift/su_max 0.102
_refine_ls_shift/su_mean 0.008
_refine_ls_structure_factor_coef Fsqd
_refine_ls_weighting_details 'calc w=1/[\s^2^(Fo^2^)+(0.0652P)^2^+0.9457P] where P=(Fo^2^+2Fc^2^)/3'
_refine_ls_weighting_scheme calc
_refine_ls_wR_factor_gt 0.1067
_refine_ls_wR_factor_ref 0.1236
_reflns_number_gt 1649
_reflns_number_total 2903
_reflns_threshold_expression >4sigma(I)
_cod_data_source_file jo701387m-File003.cif
_cod_data_source_block k1078
_cod_depositor_comments
;
The following automatic conversions were performed:
'_symmetry_cell_setting' value 'Monoclinic' changed to 'monoclinic'
according to '/home/saulius/struct/CIF-dictionaries/cif_core.dic'
dictionary named 'cif_core.dic' version 2.4.1 from
2010-06-29.

'_exptl_absorpt_correction_type' value 'Empirical' changed to
'empirical' according to
'/home/saulius/struct/CIF-dictionaries/cif_core.dic' dictionary named
'cif_core.dic' version 2.4.1 from 2010-06-29.

Automatic conversion script
Id: cif_fix_enum 1527 2010-12-29 10:47:43Z saulius 
;
_cod_original_sg_symbol_H-M 'P 21/n'
_cod_original_formula_sum 'C19 H17 N O2 Cl F3'
_cod_database_code 4024205

loop_
_symmetry_equiv_pos_as_xyz
'x, y, z'
'-x+1/2, y+1/2, -z+1/2'
'-x, -y, -z'
'x-1/2, -y-1/2, z-1/2'

loop_
_atom_site_label
_atom_site_type_symbol
_atom_site_fract_x
_atom_site_fract_y
_atom_site_fract_z
_atom_site_U_iso_or_equiv
_atom_site_adp_type
_atom_site_occupancy
_atom_site_symmetry_multiplicity
_atom_site_calc_flag
_atom_site_refinement_flags
_atom_site_disorder_assembly
_atom_site_disorder_group
Cl Cl 1.20784(14) 1.01375(9) 0.61310(6) 0.1035(4) Uani 1 1 d . . .
F1 F 0.9790(2) 0.61284(15) 0.82113(11) 0.0807(6) Uani 1 1 d . . .
F2 F 0.9700(2) 0.76256(14) 0.77008(11) 0.0743(6) Uani 1 1 d . . .
F3 F 1.1153(2) 0.64776(18) 0.71977(12) 0.0950(7) Uani 1 1 d . . .
O1 O 0.8693(2) 0.55955(16) 0.65356(12) 0.0636(6) Uani 1 1 d . . .
O2 O 0.6852(2) 0.70970(15) 0.82358(11) 0.0561(5) Uani 1 1 d . . .
N1 N 0.6913(2) 0.67879(14) 0.69244(11) 0.0351(5) Uani 1 1 d . . .
C1 C 0.5977(3) 0.67265(18) 0.61830(14) 0.0355(6) Uani 1 1 d . . .
C2 C 0.6323(3) 0.74248(19) 0.55983(15) 0.0404(6) Uani 1 1 d . . .
C3 C 0.5325(4) 0.7426(2) 0.49237(16) 0.0520(7) Uani 1 1 d . . .
H3 H 0.5510 0.7892 0.4519 0.062 Uiso 1 1 calc R . .
C4 C 0.4056(3) 0.6744(2) 0.48411(16) 0.0508(7) Uani 1 1 d . . .
H4 H 0.3377 0.6771 0.4385 0.061 Uiso 1 1 calc R . .
C5 C 0.3759(3) 0.6028(2) 0.54083(15) 0.0436(7) Uani 1 1 d . . .
C6 C 0.4756(3) 0.60015(18) 0.60947(14) 0.0366(6) Uani 1 1 d . . .
C7 C 0.2379(3) 0.5288(2) 0.52884(17) 0.0563(8) Uani 1 1 d . . .
H7A H 0.1807 0.5429 0.4791 0.085 Uiso 1 1 calc R . .
H7B H 0.1637 0.5354 0.5716 0.085 Uiso 1 1 calc R . .
H7C H 0.2807 0.4607 0.5281 0.085 Uiso 1 1 calc R . .
C8 C 0.4518(3) 0.5216(2) 0.67168(16) 0.0507(7) Uani 1 1 d . . .
H8A H 0.4408 0.4558 0.6471 0.076 Uiso 1 1 calc R . .
H8B H 0.3544 0.5368 0.6998 0.076 Uiso 1 1 calc R . .
H8C H 0.5446 0.5214 0.7084 0.076 Uiso 1 1 calc R . .
C9 C 0.8378(3) 0.6276(2) 0.69670(15) 0.0426(6) Uani 1 1 d . . .
C10 C 0.9753(4) 0.6644(3) 0.75395(19) 0.0612(8) Uani 1 1 d . . .
C11 C 0.6253(3) 0.72509(18) 0.75912(15) 0.0388(6) Uani 1 1 d . . .
C12 C 0.4775(3) 0.7886(2) 0.74499(17) 0.0578(8) Uani 1 1 d . . .
H12A H 0.3957 0.7490 0.7152 0.069 Uiso 1 1 calc R . .
H12B H 0.5057 0.8467 0.7126 0.069 Uiso 1 1 calc R . .
C13 C 0.4057(4) 0.8257(3) 0.8194(2) 0.0776(10) Uani 1 1 d . . .
H13A H 0.3108 0.8664 0.8065 0.116 Uiso 1 1 calc R . .
H13B H 0.4852 0.8661 0.8487 0.116 Uiso 1 1 calc R . .
H13C H 0.3747 0.7685 0.8512 0.116 Uiso 1 1 calc R . .
C14 C 0.7738(3) 0.8120(2) 0.56955(15) 0.0460(7) Uani 1 1 d . . .
C15 C 0.9294(4) 0.7780(2) 0.55788(18) 0.0609(8) Uani 1 1 d . . .
H15 H 0.9450 0.7111 0.5416 0.073 Uiso 1 1 calc R . .
C16 C 1.0624(4) 0.8398(3) 0.5696(2) 0.0732(10) Uani 1 1 d . . .
H16 H 1.1673 0.8155 0.5610 0.088 Uiso 1 1 calc R . .
C17 C 1.0397(4) 0.9367(3) 0.59374(17) 0.0666(9) Uani 1 1 d . . .
C18 C 0.8880(5) 0.9745(2) 0.60371(18) 0.0698(10) Uani 1 1 d . . .
H18 H 0.8740 1.0422 0.6186 0.084 Uiso 1 1 calc R . .
C19 C 0.7541(4) 0.9118(2) 0.59163(17) 0.0579(8) Uani 1 1 d . . .
H19 H 0.6493 0.9373 0.5985 0.069 Uiso 1 1 calc R . .

loop_
_atom_site_aniso_label
_atom_site_aniso_U_11
_atom_site_aniso_U_22
_atom_site_aniso_U_33
_atom_site_aniso_U_23
_atom_site_aniso_U_13
_atom_site_aniso_U_12
Cl 0.1162(8) 0.1197(9) 0.0740(6) 0.0018(6) -0.0038(6) -0.0800(7)
F1 0.0781(13) 0.0993(15) 0.0625(12) -0.0059(11) -0.0285(9) 0.0269(11)
F2 0.0560(11) 0.0765(14) 0.0893(13) -0.0294(10) -0.0126(9) -0.0113(9)
F3 0.0365(10) 0.1435(19) 0.1045(16) -0.0386(14) -0.0055(10) 0.0125(11)
O1 0.0575(13) 0.0660(14) 0.0664(13) -0.0273(11) -0.0103(10) 0.0217(11)
O2 0.0615(13) 0.0670(13) 0.0394(11) -0.0075(9) -0.0037(9) 0.0080(10)
N1 0.0337(11) 0.0359(12) 0.0353(11) -0.0041(9) -0.0050(9) 0.0006(9)
C1 0.0334(13) 0.0372(14) 0.0358(14) -0.0050(11) -0.0018(11) 0.0012(11)
C2 0.0439(15) 0.0376(15) 0.0396(15) -0.0026(12) 0.0003(12) 0.0001(12)
C3 0.0629(19) 0.0524(18) 0.0401(16) 0.0082(13) -0.0049(14) 0.0000(15)
C4 0.0482(17) 0.0613(19) 0.0419(16) -0.0059(14) -0.0124(13) 0.0045(15)
C5 0.0411(15) 0.0489(17) 0.0408(15) -0.0122(13) -0.0002(12) 0.0016(12)
C6 0.0344(13) 0.0396(15) 0.0357(14) -0.0064(11) 0.0009(11) 0.0011(11)
C7 0.0413(16) 0.069(2) 0.0588(18) -0.0197(15) -0.0036(13) -0.0097(14)
C8 0.0515(17) 0.0504(17) 0.0501(17) -0.0029(13) 0.0010(13) -0.0119(13)
C9 0.0409(15) 0.0456(16) 0.0408(15) -0.0069(13) -0.0039(12) 0.0033(12)
C10 0.0445(18) 0.081(2) 0.058(2) -0.0206(18) -0.0051(15) 0.0136(16)
C11 0.0415(15) 0.0365(15) 0.0383(15) -0.0057(12) -0.0006(12) -0.0022(11)
C12 0.0499(17) 0.0577(19) 0.0657(19) -0.0083(15) 0.0011(15) 0.0136(15)
C13 0.066(2) 0.080(2) 0.088(2) -0.033(2) 0.0098(18) 0.0198(19)
C14 0.0569(18) 0.0424(17) 0.0387(15) 0.0012(12) -0.0003(13) -0.0108(13)
C15 0.057(2) 0.0518(19) 0.075(2) -0.0038(15) 0.0094(16) -0.0113(16)
C16 0.060(2) 0.079(3) 0.082(2) -0.0056(19) 0.0112(17) -0.0220(19)
C17 0.076(2) 0.077(3) 0.0464(18) 0.0023(16) 0.0042(16) -0.039(2)
C18 0.109(3) 0.0483(19) 0.0518(19) -0.0052(15) 0.0049(19) -0.026(2)
C19 0.071(2) 0.0473(19) 0.0559(18) -0.0042(14) 0.0062(15) -0.0095(16)

loop_
_atom_type_symbol
_atom_type_description
_atom_type_scat_dispersion_real
_atom_type_scat_dispersion_imag
_atom_type_scat_source
C C 0.0033 0.0016 'International Tables Vol C Tables 4.2.6.8 and 6.1.1.4'
H H 0.0000 0.0000 'International Tables Vol C Tables 4.2.6.8 and 6.1.1.4'
N N 0.0061 0.0033 'International Tables Vol C Tables 4.2.6.8 and 6.1.1.4'
O O 0.0106 0.0060 'International Tables Vol C Tables 4.2.6.8 and 6.1.1.4'
F F 0.0171 0.0103 'International Tables Vol C Tables 4.2.6.8 and 6.1.1.4'
Cl Cl 0.1484 0.1585 'International Tables Vol C Tables 4.2.6.8 and 6.1.1.4'

loop_
_geom_angle_atom_site_label_1
_geom_angle_atom_site_label_2
_geom_angle_atom_site_label_3
_geom_angle
_geom_angle_site_symmetry_1
_geom_angle_site_symmetry_3
_geom_angle_publ_flag
C9 N1 C11 122.1(2) . . ?
C9 N1 C1 116.88(19) . . ?
C11 N1 C1 120.6(2) . . ?
C2 C1 C6 123.1(2) . . ?
C2 C1 N1 117.6(2) . . ?
C6 C1 N1 119.3(2) . . ?
C3 C2 C1 117.3(2) . . ?
C3 C2 C14 122.0(2) . . ?
C1 C2 C14 120.7(2) . . ?
C4 C3 C2 120.4(3) . . ?
C5 C4 C3 122.0(3) . . ?
C4 C5 C6 118.9(2) . . ?
C4 C5 C7 120.3(2) . . ?
C6 C5 C7 120.8(2) . . ?
C1 C6 C5 118.1(2) . . ?
C1 C6 C8 121.0(2) . . ?
C5 C6 C8 120.9(2) . . ?
O1 C9 N1 123.1(2) . . ?
O1 C9 C10 116.9(2) . . ?
N1 C9 C10 119.8(2) . . ?
F1 C10 F3 107.2(3) . . ?
F1 C10 F2 109.0(2) . . ?
F3 C10 F2 106.7(3) . . ?
F1 C10 C9 111.7(3) . . ?
F3 C10 C9 107.6(2) . . ?
F2 C10 C9 114.1(3) . . ?
O2 C11 N1 119.9(2) . . ?
O2 C11 C12 123.2(2) . . ?
N1 C11 C12 116.9(2) . . ?
C11 C12 C13 113.3(3) . . ?
C15 C14 C19 117.9(3) . . ?
C15 C14 C2 120.7(2) . . ?
C19 C14 C2 121.4(3) . . ?
C16 C15 C14 121.7(3) . . ?
C17 C16 C15 119.1(3) . . ?
C16 C17 C18 121.4(3) . . ?
C16 C17 Cl 119.4(3) . . ?
C18 C17 Cl 119.2(3) . . ?
C17 C18 C19 119.2(3) . . ?
C14 C19 C18 120.7(3) . . ?

loop_
_geom_bond_atom_site_label_1
_geom_bond_atom_site_label_2
_geom_bond_distance
_geom_bond_site_symmetry_2
_geom_bond_publ_flag
Cl C17 1.744(3) . ?
F1 C10 1.329(4) . ?
F2 C10 1.331(4) . ?
F3 C10 1.329(3) . ?
O1 C9 1.196(3) . ?
O2 C11 1.202(3) . ?
N1 C9 1.386(3) . ?
N1 C11 1.414(3) . ?
N1 C1 1.455(3) . ?
C1 C2 1.394(3) . ?
C1 C6 1.397(3) . ?
C2 C3 1.386(4) . ?
C2 C14 1.492(4) . ?
C3 C4 1.386(4) . ?
C4 C5 1.381(4) . ?
C5 C6 1.402(4) . ?
C5 C7 1.510(4) . ?
C6 C8 1.501(3) . ?
C9 C10 1.546(4) . ?
C11 C12 1.494(4) . ?
C12 C13 1.497(4) . ?
C14 C15 1.382(4) . ?
C14 C19 1.386(4) . ?
C15 C16 1.377(4) . ?
C16 C17 1.363(5) . ?
C17 C18 1.365(5) . ?
C18 C19 1.392(4) . ?

loop_
_geom_torsion_atom_site_label_1
_geom_torsion_atom_site_label_2
_geom_torsion_atom_site_label_3
_geom_torsion_atom_site_label_4
_geom_torsion
_geom_torsion_site_symmetry_1
_geom_torsion_site_symmetry_2
_geom_torsion_site_symmetry_3
_geom_torsion_site_symmetry_4
_geom_torsion_publ_flag
C9 N1 C1 C2 -86.6(3) . . . . ?
C11 N1 C1 C2 100.6(3) . . . . ?
C9 N1 C1 C6 95.3(3) . . . . ?
C11 N1 C1 C6 -77.5(3) . . . . ?
C6 C1 C2 C3 4.2(4) . . . . ?
N1 C1 C2 C3 -173.9(2) . . . . ?
C6 C1 C2 C14 -174.4(2) . . . . ?
N1 C1 C2 C14 7.6(3) . . . . ?
C1 C2 C3 C4 -0.9(4) . . . . ?
C14 C2 C3 C4 177.6(3) . . . . ?
C2 C3 C4 C5 -1.7(4) . . . . ?
C3 C4 C5 C6 1.1(4) . . . . ?
C3 C4 C5 C7 -179.0(3) . . . . ?
C2 C1 C6 C5 -4.8(4) . . . . ?
N1 C1 C6 C5 173.3(2) . . . . ?
C2 C1 C6 C8 175.2(2) . . . . ?
N1 C1 C6 C8 -6.7(3) . . . . ?
C4 C5 C6 C1 2.0(3) . . . . ?
C7 C5 C6 C1 -177.9(2) . . . . ?
C4 C5 C6 C8 -178.0(2) . . . . ?
C7 C5 C6 C8 2.1(4) . . . . ?
C11 N1 C9 O1 151.9(3) . . . . ?
C1 N1 C9 O1 -20.8(4) . . . . ?
C11 N1 C9 C10 -34.1(4) . . . . ?
C1 N1 C9 C10 153.3(2) . . . . ?
O1 C9 C10 F1 -88.0(3) . . . . ?
N1 C9 C10 F1 97.5(3) . . . . ?
O1 C9 C10 F3 29.4(4) . . . . ?
N1 C9 C10 F3 -145.0(3) . . . . ?
O1 C9 C10 F2 147.7(3) . . . . ?
N1 C9 C10 F2 -26.8(4) . . . . ?
C9 N1 C11 O2 -9.7(4) . . . . ?
C1 N1 C11 O2 162.7(2) . . . . ?
C9 N1 C11 C12 172.7(2) . . . . ?
C1 N1 C11 C12 -14.9(3) . . . . ?
O2 C11 C12 C13 -3.6(4) . . . . ?
N1 C11 C12 C13 173.9(2) . . . . ?
C3 C2 C14 C15 -101.0(3) . . . . ?
C1 C2 C14 C15 77.5(3) . . . . ?
C3 C2 C14 C19 80.0(3) . . . . ?
C1 C2 C14 C19 -101.5(3) . . . . ?
C19 C14 C15 C16 1.6(4) . . . . ?
C2 C14 C15 C16 -177.4(3) . . . . ?
C14 C15 C16 C17 0.4(5) . . . . ?
C15 C16 C17 C18 -2.5(5) . . . . ?
C15 C16 C17 Cl 177.1(3) . . . . ?
C16 C17 C18 C19 2.3(5) . . . . ?
Cl C17 C18 C19 -177.2(2) . . . . ?
C15 C14 C19 C18 -1.8(4) . . . . ?
C2 C14 C19 C18 177.2(3) . . . . ?
C17 C18 C19 C14 -0.1(4) . . . . ?

loop_
_cod_related_entry_id
_cod_related_entry_database
_cod_related_entry_code
1 ChemSpider 21159278
